data_7036009
loop_
_publ_author_name
'Marchenko, Anatoliy'
'Koidan, Georgyi'
'Hurieva, Anastasiya'
'Vlasenko, Yurii'
'Kostyuk, Aleksandr'
'Biffis, Andrea'

_publ_section_title
;
 Palladium(ii) complexes with chelating N-phosphanyl acyclic
 diaminocarbenes: synthesis, characterization and catalytic performance in
 Suzuki couplings.
;
_journal_issue 5
_journal_name_full 'Dalton transactions (Cambridge, England : 2003)'
_journal_page_first 1967
_journal_page_last 1975
_journal_paper_doi 10.1039/c5dt02250a
_journal_volume 45
_journal_year 2016
_chemical_formula_sum 'C23 H40.5 Cl2 N2.5 O P Pd'
_chemical_formula_weight 576.37
_space_group_IT_number 14
_symmetry_cell_setting monoclinic
_symmetry_space_group_name_Hall '-P 2yn'
_symmetry_space_group_name_H-M 'P 1 21/n 1'
_atom_sites_solution_hydrogens difmap
_atom_sites_solution_primary direct
_audit_block_doi 10.5517/cc13wwlg
_audit_update_record
;
2014-12-16 deposited with the CCDC.
2015-07-30 downloaded from the CCDC.
;
_cell_angle_alpha 90
_cell_angle_beta 92.1090(10)
_cell_angle_gamma 90
_cell_formula_units_Z 8
_cell_length_a 15.5317(3)
_cell_length_b 10.2561(2)
_cell_length_c 33.1968(6)
_cell_measurement_reflns_used 9891
_cell_measurement_temperature 123
_cell_measurement_theta_max 26
_cell_measurement_theta_min 2
_cell_volume 5284.49(17)
_computing_cell_refinement 'Apex2 (Bruker AXS, 2006)'
_computing_data_collection 'Apex2 (Bruker AXS, 2006)'
_computing_data_reduction 'Apex2 (Bruker AXS, 2006)'
_computing_molecular_graphics 'CAMERON (Watkin et al., 1996)'
_computing_publication_material 'CRYSTALS (Betteridge et al., 2003)'
_computing_structure_refinement 'CRYSTALS (Betteridge et al., 2003)'
_computing_structure_solution 'SIR92 (Altomare et al., 1994)'
_diffrn_ambient_temperature 123
_diffrn_measured_fraction_theta_full 0.995
_diffrn_measured_fraction_theta_max 0.995
_diffrn_measurement_device Area
_diffrn_measurement_device_type 'Bruker Apex2'
_diffrn_measurement_method \w/2\q
_diffrn_radiation_monochromator graphite
_diffrn_radiation_type 'Mo K\a'
_diffrn_radiation_wavelength 0.71073
_diffrn_reflns_av_R_equivalents 0.045
_diffrn_reflns_limit_h_max 16
_diffrn_reflns_limit_h_min -19
_diffrn_reflns_limit_k_max 12
_diffrn_reflns_limit_k_min -12
_diffrn_reflns_limit_l_max 37
_diffrn_reflns_limit_l_min -41
_diffrn_reflns_number 42280
_diffrn_reflns_theta_full 26.385
_diffrn_reflns_theta_max 26.385
_diffrn_reflns_theta_min 1.228
_diffrn_standards_number 0
_exptl_absorpt_coefficient_mu 0.984
_exptl_absorpt_correction_T_max 0.76
_exptl_absorpt_correction_T_min 0.68
_exptl_absorpt_correction_type multi-scan
_exptl_absorpt_process_details 'SADABS (Siemens, 1996)'
_exptl_crystal_colour yellow
_exptl_crystal_density_diffrn 1.449
_exptl_crystal_density_method 'not measured'
_exptl_crystal_description prism
_exptl_crystal_F_000 2392
_exptl_crystal_size_max 0.460
_exptl_crystal_size_mid 0.390
_exptl_crystal_size_min 0.280
_refine_diff_density_max 0.51
_refine_diff_density_min -0.80
_refine_ls_extinction_coef 13.862
_refine_ls_extinction_method 'Larson (1970), Equation 22'
_refine_ls_goodness_of_fit_ref 1.0675
_refine_ls_hydrogen_treatment noref
_refine_ls_matrix_type full
_refine_ls_number_parameters 550
_refine_ls_number_reflns 8616
_refine_ls_number_restraints 0
_refine_ls_R_factor_all 0.0470
_refine_ls_R_factor_gt 0.0371
_refine_ls_shift/su_max 0.0036086
_refine_ls_shift/su_mean 0.0000503
_refine_ls_structure_factor_coef F
_refine_ls_weighting_details
;
 Method, part 1, Chebychev polynomial, (Watkin, 1994, Prince, 1982) 
 [weight] = 1.0/[A~0~*T~0~(x)+A~1~*T~1~(x) ... +A~n-1~]*T~n-1~(x)] 
 where A~i~ are the Chebychev coefficients listed below and x= Fcalc/Fmax 
 Method = Robust Weighting (Prince, 1982) 
 W = [weight] * [1-(deltaF/6*sigmaF)^2^]^2^ 
 A~i~ are: 
 1.54 0.489 1.26 
;
_refine_ls_weighting_scheme calc
_refine_ls_wR_factor_all 0.0426
_refine_ls_wR_factor_gt 0.0404
_refine_ls_wR_factor_ref 0.0395
_reflns_limit_h_max 19
_reflns_limit_h_min -19
_reflns_limit_k_max 12
_reflns_limit_k_min 0
_reflns_limit_l_max 41
_reflns_limit_l_min 0
_reflns_number_gt 9170
_reflns_number_total 10769
_reflns_threshold_expression I>2.0\s(I)
_oxford_diffrn_Wilson_B_factor 1.08
_oxford_diffrn_Wilson_scale 30.93
_oxford_refine_ls_r_factor_ref 0.0334
_oxford_refine_ls_scale 0.1840(2)
_oxford_reflns_number_all 10727
_oxford_reflns_threshold_expression_ref I>3.0\s(I)
_cod_data_source_file c5dt02250a2.cif
_cod_data_source_block 1
_cod_depositor_comments
;
The following automatic conversions were performed:

'_symmetry_cell_setting' value 'Monoclinic' changed to 'monoclinic'
according to
/usr/data/users/saulius/crontab/automatic-downloads/rss-feeds/RSC/lib/dictionaries/cif_core.dic
dictionary named 'cif_core.dic' version 2.4.2 from 2011-04-26.

'_atom_sites_solution_primary' value 'Direct' changed to 'direct'
according to
/usr/data/users/saulius/crontab/automatic-downloads/rss-feeds/RSC/lib/dictionaries/cif_core.dic
dictionary named 'cif_core.dic' version 2.4.2 from 2011-04-26.

Automatic conversion script
Id: cif_fix_values 3271 2015-04-21 07:52:19Z andrius 

 Adding full bibliography for 7036005--7036009.cif.
;
_cod_original_sg_symbol_H-M 'P 1 21/n 1 '
_cod_database_code 7036009

loop_
_symmetry_equiv_pos_as_xyz
x,y,z
-x,-y,-z
-x+1/2,y+1/2,-z+1/2
x+1/2,-y+1/2,z+1/2

loop_
_atom_site_label
_atom_site_type_symbol
_atom_site_fract_x
_atom_site_fract_y
_atom_site_fract_z
_atom_site_U_iso_or_equiv
_atom_site_occupancy
_atom_site_adp_type
Pd1 Pd 0.341359(12) 0.384127(18) 0.539823(6) 0.0110 1.0000 Uani
Pd2 Pd 0.052433(12) 0.405121(19) 0.708639(6) 0.0116 1.0000 Uani
Cl1 Cl 0.22593(5) 0.41632(7) 0.49273(2) 0.0217 1.0000 Uani
Cl2 Cl 0.36339(4) 0.17751(6) 0.50854(2) 0.0178 1.0000 Uani
Cl3 Cl 0.08343(4) 0.41161(7) 0.77885(2) 0.0192 1.0000 Uani
Cl4 Cl 0.07540(5) 0.63462(7) 0.70666(2) 0.0252 1.0000 Uani
P1 P 0.34421(4) 0.58249(6) 0.56516(2) 0.0119 1.0000 Uani
P2 P 0.05892(4) 0.19177(6) 0.70028(2) 0.0113 1.0000 Uani
O1 O 0.69510(14) 0.8880(2) 0.64035(6) 0.0226 1.0000 Uani
O2 O 0.11110(13) -0.0449(2) 0.50736(6) 0.0198 1.0000 Uani
N1 N 0.43823(14) 0.5372(2) 0.59043(7) 0.0127 1.0000 Uani
N2 N 0.47595(14) 0.3191(2) 0.60783(7) 0.0128 1.0000 Uani
N3 N 0.04636(14) 0.2231(2) 0.64926(6) 0.0125 1.0000 Uani
N4 N -0.03000(14) 0.4082(2) 0.62288(7) 0.0135 1.0000 Uani
N5 N -0.2522(2) 0.3741(4) 0.74208(11) 0.0462 1.0000 Uani
C1 C 0.43385(17) 0.4034(3) 0.58473(8) 0.0125 1.0000 Uani
C2 C 0.58289(18) 0.6264(3) 0.58389(8) 0.0159 1.0000 Uani
C3 C 0.64781(17) 0.7129(3) 0.59516(8) 0.0158 1.0000 Uani
C4 C 0.63720(18) 0.7943(3) 0.62807(8) 0.0154 1.0000 Uani
C5 C 0.56337(18) 0.7866(3) 0.65029(8) 0.0146 1.0000 Uani
C6 C 0.49932(17) 0.6983(3) 0.63907(8) 0.0138 1.0000 Uani
C7 C 0.50828(17) 0.6195(2) 0.60556(8) 0.0119 1.0000 Uani
C8 C 0.26248(18) 0.6224(3) 0.60315(9) 0.0178 1.0000 Uani
C9 C 0.17241(19) 0.6020(3) 0.58301(10) 0.0248 1.0000 Uani
C10 C 0.2674(2) 0.7605(3) 0.62103(10) 0.0236 1.0000 Uani
C11 C 0.27455(19) 0.5218(3) 0.63710(9) 0.0214 1.0000 Uani
C12 C 0.36645(18) 0.7161(3) 0.52922(8) 0.0147 1.0000 Uani
C13 C 0.4166(2) 0.8309(3) 0.54829(9) 0.0217 1.0000 Uani
C14 C 0.2803(2) 0.7639(3) 0.51103(10) 0.0239 1.0000 Uani
C15 C 0.4183(2) 0.6565(3) 0.49579(9) 0.0217 1.0000 Uani
C16 C 0.52413(18) 0.3587(3) 0.64606(8) 0.0163 1.0000 Uani
C17 C 0.4938(2) 0.2847(3) 0.68266(9) 0.0253 1.0000 Uani
C18 C 0.6215(2) 0.3541(3) 0.64237(11) 0.0274 1.0000 Uani
C19 C 0.46249(18) 0.1779(3) 0.59754(8) 0.0154 1.0000 Uani
C20 C 0.3852(2) 0.1214(3) 0.61830(9) 0.0224 1.0000 Uani
C21 C 0.5437(2) 0.0960(3) 0.60284(10) 0.0229 1.0000 Uani
C22 C 0.7585(2) 0.9225(3) 0.61256(11) 0.0319 1.0000 Uani
C23 C 0.01827(17) 0.3519(3) 0.65132(8) 0.0133 1.0000 Uani
C24 C 0.02971(18) 0.0292(3) 0.60505(9) 0.0172 1.0000 Uani
C25 C 0.04804(18) -0.0348(3) 0.56997(9) 0.0176 1.0000 Uani
C26 C 0.10262(18) 0.0217(3) 0.54259(8) 0.0158 1.0000 Uani
C27 C 0.14363(17) 0.1393(3) 0.55203(8) 0.0164 1.0000 Uani
C28 C 0.12603(17) 0.2019(3) 0.58797(8) 0.0152 1.0000 Uani
C29 C 0.06697(17) 0.1491(3) 0.61412(8) 0.0127 1.0000 Uani
C30 C -0.03468(18) 0.0906(3) 0.71538(8) 0.0159 1.0000 Uani
C31 C -0.0244(2) -0.0569(3) 0.71038(9) 0.0198 1.0000 Uani
C32 C -0.04923(19) 0.1214(3) 0.76003(9) 0.0205 1.0000 Uani
C33 C -0.11405(18) 0.1403(3) 0.69063(9) 0.0204 1.0000 Uani
C34 C 0.16659(18) 0.1178(3) 0.71166(9) 0.0171 1.0000 Uani
C35 C 0.23331(19) 0.2241(3) 0.70322(9) 0.0211 1.0000 Uani
C36 C 0.18479(19) -0.0022(3) 0.68630(9) 0.0191 1.0000 Uani
C37 C 0.1738(2) 0.0842(3) 0.75677(9) 0.0229 1.0000 Uani
C38 C -0.07417(18) 0.3313(3) 0.58965(9) 0.0184 1.0000 Uani
C39 C -0.0440(2) 0.3614(3) 0.54733(9) 0.0252 1.0000 Uani
C40 C -0.17212(19) 0.3400(3) 0.59196(9) 0.0227 1.0000 Uani
C41 C -0.05287(18) 0.5486(3) 0.63002(9) 0.0177 1.0000 Uani
C42 C -0.1311(2) 0.5624(3) 0.65633(10) 0.0269 1.0000 Uani
C43 C -0.06284(19) 0.6290(3) 0.5914(1) 0.0212 1.0000 Uani
C44 C 0.1560(2) 0.0211(3) 0.47664(9) 0.0215 1.0000 Uani
C45 C -0.2069(2) 0.4527(3) 0.75467(10) 0.0294 1.0000 Uani
C46 C -0.1502(2) 0.5549(3) 0.77039(10) 0.0289 1.0000 Uani
H21 H 0.5893 0.5733 0.5616 0.0193 1.0000 Uiso
H31 H 0.6971 0.7160 0.5803 0.0189 1.0000 Uiso
H51 H 0.5575 0.8398 0.6728 0.0179 1.0000 Uiso
H61 H 0.4498 0.6933 0.6540 0.0162 1.0000 Uiso
H91 H 0.1678 0.5165 0.5708 0.0369 1.0000 Uiso
H92 H 0.1305 0.6098 0.6037 0.0366 1.0000 Uiso
H93 H 0.1607 0.6688 0.5628 0.0372 1.0000 Uiso
H101 H 0.2531 0.8247 0.6007 0.0343 1.0000 Uiso
H102 H 0.3242 0.7765 0.6321 0.0346 1.0000 Uiso
H103 H 0.2270 0.7662 0.6425 0.0354 1.0000 Uiso
H111 H 0.3292 0.5331 0.6511 0.0316 1.0000 Uiso
H112 H 0.2712 0.4357 0.6258 0.0323 1.0000 Uiso
H113 H 0.2296 0.5331 0.6559 0.0316 1.0000 Uiso
H131 H 0.3912 0.8568 0.5725 0.0330 1.0000 Uiso
H132 H 0.4759 0.8056 0.5540 0.0328 1.0000 Uiso
H133 H 0.4158 0.9012 0.5296 0.0328 1.0000 Uiso
H141 H 0.2503 0.8129 0.5309 0.0361 1.0000 Uiso
H142 H 0.2920 0.8190 0.4885 0.0359 1.0000 Uiso
H143 H 0.2460 0.6915 0.5017 0.0359 1.0000 Uiso
H151 H 0.3847 0.5942 0.4805 0.0332 1.0000 Uiso
H152 H 0.4697 0.6161 0.5069 0.0322 1.0000 Uiso
H153 H 0.4362 0.7247 0.4780 0.0331 1.0000 Uiso
H161 H 0.5093 0.4493 0.6505 0.0192 1.0000 Uiso
H171 H 0.5242 0.3171 0.7060 0.0374 1.0000 Uiso
H172 H 0.4330 0.2983 0.6856 0.0376 1.0000 Uiso
H173 H 0.5040 0.1931 0.6804 0.0372 1.0000 Uiso
H181 H 0.6498 0.4039 0.6637 0.0412 1.0000 Uiso
H182 H 0.6418 0.2656 0.6449 0.0407 1.0000 Uiso
H183 H 0.6392 0.3876 0.6167 0.0407 1.0000 Uiso
H191 H 0.4486 0.1792 0.5689 0.0172 1.0000 Uiso
H201 H 0.3398 0.1842 0.6181 0.0340 1.0000 Uiso
H202 H 0.3651 0.0453 0.6040 0.0341 1.0000 Uiso
H203 H 0.3994 0.0986 0.6457 0.0342 1.0000 Uiso
H211 H 0.5592 0.0829 0.6310 0.0337 1.0000 Uiso
H212 H 0.5917 0.1351 0.5896 0.0337 1.0000 Uiso
H213 H 0.5322 0.0133 0.5905 0.0339 1.0000 Uiso
H221 H 0.7992 0.8532 0.6112 0.0473 1.0000 Uiso
H222 H 0.7325 0.9380 0.5865 0.0476 1.0000 Uiso
H223 H 0.7865 0.9997 0.6223 0.0478 1.0000 Uiso
H241 H -0.0092 -0.0074 0.6231 0.0208 1.0000 Uiso
H251 H 0.0245 -0.1148 0.5641 0.0210 1.0000 Uiso
H271 H 0.1821 0.1758 0.5346 0.0199 1.0000 Uiso
H281 H 0.1534 0.2810 0.5950 0.0182 1.0000 Uiso
H311 H 0.0238 -0.0897 0.7270 0.0303 1.0000 Uiso
H312 H -0.0145 -0.0786 0.6829 0.0302 1.0000 Uiso
H313 H -0.0761 -0.0982 0.7184 0.0300 1.0000 Uiso
H321 H -0.0007 0.0945 0.7766 0.0306 1.0000 Uiso
H322 H -0.0983 0.0756 0.7690 0.0308 1.0000 Uiso
H323 H -0.0580 0.2138 0.7639 0.0306 1.0000 Uiso
H331 H -0.1217 0.2321 0.6940 0.0306 1.0000 Uiso
H332 H -0.1646 0.0955 0.6993 0.0301 1.0000 Uiso
H333 H -0.1067 0.1212 0.6626 0.0312 1.0000 Uiso
H351 H 0.2276 0.2511 0.6757 0.0314 1.0000 Uiso
H352 H 0.2269 0.2980 0.7208 0.0312 1.0000 Uiso
H353 H 0.2901 0.1874 0.7080 0.0319 1.0000 Uiso
H361 H 0.1428 -0.0696 0.6894 0.0293 1.0000 Uiso
H362 H 0.1858 0.0189 0.6582 0.0288 1.0000 Uiso
H363 H 0.2409 -0.0370 0.6937 0.0284 1.0000 Uiso
H371 H 0.1590 0.1572 0.7730 0.0332 1.0000 Uiso
H372 H 0.1375 0.0107 0.7625 0.0336 1.0000 Uiso
H373 H 0.2325 0.0592 0.7631 0.0336 1.0000 Uiso
H381 H -0.0593 0.2412 0.5960 0.0202 1.0000 Uiso
H391 H -0.0563 0.2871 0.5300 0.0380 1.0000 Uiso
H392 H 0.0168 0.3759 0.5484 0.0378 1.0000 Uiso
H393 H -0.0737 0.4363 0.5367 0.0378 1.0000 Uiso
H401 H -0.1890 0.3217 0.6190 0.0336 1.0000 Uiso
H402 H -0.1976 0.2770 0.5745 0.0338 1.0000 Uiso
H403 H -0.1917 0.4245 0.5839 0.0343 1.0000 Uiso
H411 H -0.0032 0.5851 0.6450 0.0206 1.0000 Uiso
H421 H -0.1268 0.5022 0.6785 0.0393 1.0000 Uiso
H422 H -0.1333 0.6497 0.6669 0.0399 1.0000 Uiso
H423 H -0.1842 0.5468 0.6410 0.0395 1.0000 Uiso
H431 H -0.1143 0.6079 0.5763 0.0321 1.0000 Uiso
H432 H -0.0141 0.6146 0.5753 0.0322 1.0000 Uiso
H433 H -0.0646 0.7204 0.5989 0.0320 1.0000 Uiso
H441 H 0.1495 -0.0318 0.4528 0.0319 1.0000 Uiso
H442 H 0.1287 0.1043 0.4715 0.0320 1.0000 Uiso
H443 H 0.2161 0.0332 0.4845 0.0316 1.0000 Uiso
H461 H -0.1502 0.5543 0.7989 0.0429 1.0000 Uiso
H462 H -0.0922 0.5393 0.7620 0.0435 1.0000 Uiso
H463 H -0.1707 0.6376 0.7607 0.0429 1.0000 Uiso

loop_
_atom_site_aniso_label
_atom_site_aniso_U_11
_atom_site_aniso_U_22
_atom_site_aniso_U_33
_atom_site_aniso_U_23
_atom_site_aniso_U_13
_atom_site_aniso_U_12
Pd1 0.01147(10) 0.00990(10) 0.01153(10) -0.00051(7) -0.00120(7) 0.00004(7)
Pd2 0.01172(10) 0.01130(10) 0.01181(11) -0.00161(7) 0.00027(7) 0.00041(7)
Cl1 0.0215(3) 0.0202(3) 0.0227(3) 0.0000(3) -0.0101(3) 0.0022(3)
Cl2 0.0215(3) 0.0139(3) 0.0176(3) -0.0044(2) -0.0029(3) 0.0012(2)
Cl3 0.0208(3) 0.0244(3) 0.0123(3) -0.0030(2) 0.0001(2) -0.0031(3)
Cl4 0.0339(4) 0.0118(3) 0.0292(4) -0.0025(3) -0.0081(3) -0.0006(3)
P1 0.0119(3) 0.0105(3) 0.0132(3) -0.0009(2) 0.0002(2) 0.0007(2)
P2 0.0120(3) 0.0115(3) 0.0105(3) -0.0002(2) 0.0008(2) 0.0008(2)
O1 0.0230(11) 0.0270(11) 0.0179(10) -0.0050(8) 0.0015(8) -0.0107(9)
O2 0.0214(10) 0.0224(10) 0.0159(10) -0.0069(8) 0.0061(8) -0.0028(8)
N1 0.0123(10) 0.0130(11) 0.0127(11) -0.0002(8) -0.0026(8) -0.0013(8)
N2 0.0127(10) 0.0118(10) 0.0137(11) -0.0001(8) -0.0014(8) 0.0007(8)
N3 0.0153(11) 0.0132(11) 0.0091(10) 0.0016(8) 0.0003(8) 0.0029(8)
N4 0.0126(10) 0.0151(11) 0.0129(11) 0.0028(8) -0.0003(9) 0.0017(8)
N5 0.0387(18) 0.049(2) 0.051(2) -0.0143(17) 0.0037(16) -0.0046(16)
C1 0.0107(12) 0.0143(13) 0.0130(12) -0.0002(10) 0.0044(10) -0.0024(9)
C2 0.0164(13) 0.0171(13) 0.0142(13) -0.0030(10) 0.0012(10) 0.0018(10)
C3 0.0142(13) 0.0190(13) 0.0144(13) -0.0013(10) 0.0032(10) -0.0012(10)
C4 0.0165(13) 0.0172(13) 0.0123(12) -0.0004(10) -0.0040(10) -0.0012(10)
C5 0.0199(13) 0.0109(12) 0.0130(13) -0.0008(10) 0.0002(10) -0.0005(10)
C6 0.0161(13) 0.0158(12) 0.0094(12) -0.0003(10) 0.0014(10) 0.0010(10)
C7 0.0136(12) 0.0090(11) 0.0128(12) 0.0024(9) -0.0023(10) 0.0001(9)
C8 0.0136(13) 0.0184(13) 0.0217(14) 0.0004(11) 0.0047(11) -0.0022(10)
C9 0.0117(13) 0.0326(17) 0.0301(17) -0.0040(13) 0.0010(12) 0.0025(12)
C10 0.0234(15) 0.0201(14) 0.0276(16) -0.0061(12) 0.0052(12) 0.0045(12)
C11 0.0209(15) 0.0247(15) 0.0191(15) -0.0017(12) 0.0055(12) -0.0009(12)
C12 0.0192(13) 0.0115(12) 0.0134(12) 0.0047(10) 0.0019(10) -0.0002(10)
C13 0.0306(16) 0.0122(13) 0.0224(15) -0.0003(11) 0.0021(12) -0.0021(11)
C14 0.0258(16) 0.0202(14) 0.0252(16) 0.0077(12) -0.0044(13) 0.0049(12)
C15 0.0306(16) 0.0186(14) 0.0165(14) 0.0005(11) 0.0065(12) -0.0012(12)
C16 0.0199(14) 0.0135(13) 0.0150(13) -0.0011(10) -0.0052(11) -0.0002(10)
C17 0.0389(18) 0.0221(15) 0.0147(14) -0.0024(11) -0.0046(13) 0.0026(13)
C18 0.0199(15) 0.0271(16) 0.0345(18) 0.0019(13) -0.0092(13) -0.0010(12)
C19 0.0175(13) 0.0122(12) 0.0164(13) -0.0017(10) -0.0010(10) 0.0016(10)
C20 0.0284(16) 0.0139(13) 0.0250(15) -0.0034(11) 0.0022(12) -0.0042(11)
C21 0.0246(15) 0.0164(14) 0.0277(16) -0.0029(11) -0.0024(12) 0.0097(11)
C22 0.0257(17) 0.0327(18) 0.0379(19) -0.0124(15) 0.0074(14) -0.0165(14)
C23 0.0102(12) 0.0165(13) 0.0135(12) -0.0018(10) 0.0028(10) -0.0031(10)
C24 0.0145(13) 0.0173(13) 0.0199(14) 0.0026(11) 0.0028(11) -0.0012(10)
C25 0.0163(13) 0.0158(13) 0.0207(14) -0.0017(11) 0.0012(11) -0.0037(10)
C26 0.0164(13) 0.0162(13) 0.0146(13) -0.0036(10) -0.0007(10) 0.0024(10)
C27 0.0125(12) 0.0196(13) 0.0172(13) 0.0005(11) 0.0030(10) -0.0029(10)
C28 0.0109(12) 0.0180(13) 0.0167(13) -0.0007(10) 0.0005(10) -0.0027(10)
C29 0.0139(12) 0.0150(12) 0.0091(12) -0.0010(10) -0.0005(9) 0.0029(10)
C30 0.0195(14) 0.0157(13) 0.0123(13) 0.0006(10) 0.0001(10) -0.0011(10)
C31 0.0239(15) 0.0176(14) 0.0182(14) 0.0027(11) 0.0049(11) -0.0069(11)
C32 0.0216(14) 0.0261(15) 0.0141(13) -0.0010(11) 0.0053(11) -0.0060(12)
C33 0.0138(13) 0.0232(14) 0.0242(15) -0.0011(12) 0.0006(11) -0.0030(11)
C34 0.0126(13) 0.0202(14) 0.0184(14) 0.0011(11) 0.0007(10) 0.0053(10)
C35 0.0164(14) 0.0229(14) 0.0242(15) 0.0026(12) 0.0033(12) 0.0014(11)
C36 0.0164(13) 0.0191(14) 0.0217(14) -0.0032(11) 0.0006(11) 0.0090(11)
C37 0.0223(15) 0.0274(16) 0.0188(15) 0.0062(12) -0.0013(11) 0.0045(12)
C38 0.0196(14) 0.0172(13) 0.0178(14) -0.0007(11) -0.0059(11) 0.0013(11)
C39 0.0277(16) 0.0320(17) 0.0156(14) 0.0001(12) -0.0025(12) 0.0094(13)
C40 0.0169(14) 0.0267(15) 0.0240(15) 0.0044(12) -0.0048(11) -0.0030(12)
C41 0.0165(14) 0.0146(13) 0.0218(14) 0.0020(11) -0.0021(11) 0.0036(10)
C42 0.0297(17) 0.0255(15) 0.0259(16) 0.0035(13) 0.0065(13) 0.0084(13)
C43 0.0181(14) 0.0200(14) 0.0253(15) 0.0041(12) -0.0030(11) 0.0019(11)
C44 0.0219(15) 0.0291(16) 0.0139(14) -0.0026(12) 0.0038(11) -0.0003(12)
C45 0.0296(17) 0.0318(18) 0.0271(17) -0.0052(14) 0.0054(14) 0.0081(14)
C46 0.0286(17) 0.0333(17) 0.0247(16) -0.0073(14) -0.0014(13) 0.0001(14)

loop_
_atom_type_symbol
_atom_type_scat_dispersion_real
_atom_type_scat_dispersion_imag
_atom_type_scat_Cromer_Mann_a1
_atom_type_scat_Cromer_Mann_b1
_atom_type_scat_Cromer_Mann_a2
_atom_type_scat_Cromer_Mann_b2
_atom_type_scat_Cromer_Mann_a3
_atom_type_scat_Cromer_Mann_b3
_atom_type_scat_Cromer_Mann_a4
_atom_type_scat_Cromer_Mann_b4
_atom_type_scat_Cromer_Mann_c
_atom_type_scat_source
C 0.0033 0.0016 2.3100 20.8439 1.0200 10.2075 1.5886 0.5687 0.8650 51.6512 0.2156 'International Tables Vol C 4.2.6.8 and 6.1.1.4'
H 0.0000 0.0000 0.4930 10.5109 0.3229 26.1257 0.1402 3.1424 0.0408 57.7998 0.0030 'International Tables Vol C 4.2.6.8 and 6.1.1.4'
N 0.0061 0.0033 12.2126 0.0057 3.1322 9.8933 2.0125 28.9975 1.1663 0.5826 -11.5290 'International Tables Vol C 4.2.6.8 and 6.1.1.4'
O 0.0106 0.0060 3.0485 13.2771 2.2868 5.7011 1.5463 0.3239 0.8670 32.9089 0.2508 'International Tables Vol C 4.2.6.8 and 6.1.1.4'
P 0.1023 0.0942 6.4345 1.9067 4.1791 27.1570 1.7800 0.5260 1.4908 68.1645 1.1149 'International Tables Vol C 4.2.6.8 and 6.1.1.4'
Cl 0.1484 0.1585 11.4604 0.0104 7.1964 1.1662 6.2556 18.5194 1.6455 47.7784 -9.5574 'International Tables Vol C 4.2.6.8 and 6.1.1.4'
Pd -0.9988 1.0072 19.3319 0.6987 15.5017 7.9893 5.2954 25.2052 0.6058 76.8986 5.2659 'International Tables Vol C 4.2.6.8 and 6.1.1.4'

loop_
_geom_angle_atom_site_label_1
_geom_angle_atom_site_label_2
_geom_angle_atom_site_label_3
_geom_angle
_geom_angle_publ_flag
Cl1 Pd1 Cl2 87.34(2) yes
Cl1 Pd1 P1 97.36(3) yes
Cl2 Pd1 P1 169.82(3) yes
Cl1 Pd1 C1 165.45(7) yes
Cl2 Pd1 C1 107.16(7) yes
P1 Pd1 C1 68.14(7) yes
Cl3 Pd2 Cl4 88.51(3) yes
Cl3 Pd2 P2 98.23(3) yes
Cl4 Pd2 P2 165.48(3) yes
Cl3 Pd2 C23 165.49(8) yes
Cl4 Pd2 C23 105.89(8) yes
P2 Pd2 C23 68.14(8) yes
Pd1 P1 N1 86.64(8) yes
Pd1 P1 C8 117.14(9) yes
N1 P1 C8 108.41(12) yes
Pd1 P1 C12 115.97(9) yes
N1 P1 C12 109.74(12) yes
C8 P1 C12 114.78(12) yes
Pd2 P2 N3 86.25(8) yes
Pd2 P2 C30 118.48(9) yes
N3 P2 C30 107.77(12) yes
Pd2 P2 C34 115.03(10) yes
N3 P2 C34 110.05(12) yes
C30 P2 C34 114.87(13) yes
C4 O1 C22 116.5(2) yes
C26 O2 C44 116.1(2) yes
P1 N1 C1 99.46(17) yes
P1 N1 C7 128.55(18) yes
C1 N1 C7 130.9(2) yes
C1 N2 C16 122.4(2) yes
C1 N2 C19 116.1(2) yes
C16 N2 C19 120.9(2) yes
P2 N3 C23 98.77(17) yes
P2 N3 C29 132.55(18) yes
C23 N3 C29 128.3(2) yes
C23 N4 C38 122.0(2) yes
C23 N4 C41 116.0(2) yes
C38 N4 C41 121.0(2) yes
N1 C1 N2 123.4(2) yes
N1 C1 Pd1 103.01(18) yes
N2 C1 Pd1 133.15(19) yes
C3 C2 C7 120.4(2) yes
C3 C2 H21 119.6 no
C7 C2 H21 120.0 no
C2 C3 C4 119.4(2) yes
C2 C3 H31 119.1 no
C4 C3 H31 121.5 no
C3 C4 O1 124.1(3) yes
C3 C4 C5 120.5(2) yes
O1 C4 C5 115.4(2) yes
C4 C5 C6 119.5(2) yes
C4 C5 H51 119.9 no
C6 C5 H51 120.5 no
C5 C6 C7 120.3(2) yes
C5 C6 H61 119.5 no
C7 C6 H61 120.2 no
N1 C7 C2 118.7(2) yes
N1 C7 C6 121.4(2) yes
C2 C7 C6 119.8(2) yes
P1 C8 C9 107.8(2) yes
P1 C8 C10 116.0(2) yes
C9 C8 C10 108.9(2) yes
P1 C8 C11 106.31(19) yes
C9 C8 C11 108.2(2) yes
C10 C8 C11 109.5(2) yes
C8 C9 H91 110.9 no
C8 C9 H92 107.7 no
H91 C9 H92 109.4 no
C8 C9 H93 110.4 no
H91 C9 H93 109.8 no
H92 C9 H93 108.6 no
C8 C10 H101 110.6 no
C8 C10 H102 109.7 no
H101 C10 H102 109.7 no
C8 C10 H103 108.4 no
H101 C10 H103 109.6 no
H102 C10 H103 108.8 no
C8 C11 H111 110.9 no
C8 C11 H112 109.2 no
H111 C11 H112 109.5 no
C8 C11 H113 108.9 no
H111 C11 H113 108.9 no
H112 C11 H113 109.5 no
P1 C12 C13 113.86(19) yes
P1 C12 C14 108.02(19) yes
C13 C12 C14 109.9(2) yes
P1 C12 C15 106.74(18) yes
C13 C12 C15 109.6(2) yes
C14 C12 C15 108.6(2) yes
C12 C13 H131 110.2 no
C12 C13 H132 109.8 no
H131 C13 H132 109.4 no
C12 C13 H133 108.6 no
H131 C13 H133 110.2 no
H132 C13 H133 108.7 no
C12 C14 H141 109.6 no
C12 C14 H142 107.9 no
H141 C14 H142 109.6 no
C12 C14 H143 110.3 no
H141 C14 H143 110.4 no
H142 C14 H143 108.9 no
C12 C15 H151 111.2 no
C12 C15 H152 110.4 no
H151 C15 H152 110.1 no
C12 C15 H153 109.1 no
H151 C15 H153 108.9 no
H152 C15 H153 107.0 no
N2 C16 C17 112.3(2) yes
N2 C16 C18 112.9(2) yes
C17 C16 C18 112.7(2) yes
N2 C16 H161 105.8 no
C17 C16 H161 106.0 no
C18 C16 H161 106.5 no
C16 C17 H171 108.5 no
C16 C17 H172 109.9 no
H171 C17 H172 109.1 no
C16 C17 H173 111.8 no
H171 C17 H173 109.2 no
H172 C17 H173 108.3 no
C16 C18 H181 110.6 no
C16 C18 H182 110.2 no
H181 C18 H182 107.1 no
C16 C18 H183 112.0 no
H181 C18 H183 108.7 no
H182 C18 H183 108.0 no
N2 C19 C20 111.7(2) yes
N2 C19 C21 113.5(2) yes
C20 C19 C21 113.7(2) yes
N2 C19 H191 103.6 no
C20 C19 H191 107.4 no
C21 C19 H191 106.0 no
C19 C20 H201 109.5 no
C19 C20 H202 109.5 no
H201 C20 H202 108.5 no
C19 C20 H203 111.5 no
H201 C20 H203 108.4 no
H202 C20 H203 109.4 no
C19 C21 H211 111.4 no
C19 C21 H212 111.6 no
H211 C21 H212 109.1 no
C19 C21 H213 107.4 no
H211 C21 H213 109.1 no
H212 C21 H213 108.0 no
O1 C22 H221 108.8 no
O1 C22 H222 110.5 no
H221 C22 H222 109.9 no
O1 C22 H223 107.8 no
H221 C22 H223 109.8 no
H222 C22 H223 109.9 no
N3 C23 N4 123.4(2) yes
N3 C23 Pd2 103.26(18) yes
N4 C23 Pd2 132.5(2) yes
C25 C24 C29 120.6(3) yes
C25 C24 H241 120.3 no
C29 C24 H241 119.1 no
C24 C25 C26 120.3(3) yes
C24 C25 H251 121.0 no
C26 C25 H251 118.7 no
C25 C26 O2 115.6(2) yes
C25 C26 C27 119.8(3) yes
O2 C26 C27 124.6(3) yes
C26 C27 C28 119.3(2) yes
C26 C27 H271 120.7 no
C28 C27 H271 120.0 no
C27 C28 C29 120.6(2) yes
C27 C28 H281 120.5 no
C29 C28 H281 118.9 no
N3 C29 C28 118.1(2) yes
N3 C29 C24 122.7(2) yes
C28 C29 C24 119.2(2) yes
P2 C30 C31 115.7(2) yes
P2 C30 C32 106.67(18) yes
C31 C30 C32 109.1(2) yes
P2 C30 C33 106.72(18) yes
C31 C30 C33 110.7(2) yes
C32 C30 C33 107.6(2) yes
C30 C31 H311 111.2 no
C30 C31 H312 110.8 no
H311 C31 H312 108.3 no
C30 C31 H313 108.4 no
H311 C31 H313 109.0 no
H312 C31 H313 109.2 no
C30 C32 H321 110.7 no
C30 C32 H322 110.2 no
H321 C32 H322 107.5 no
C30 C32 H323 110.8 no
H321 C32 H323 108.6 no
H322 C32 H323 109.0 no
C30 C33 H331 111.3 no
C30 C33 H332 109.1 no
H331 C33 H332 109.2 no
C30 C33 H333 109.1 no
H331 C33 H333 109.5 no
H332 C33 H333 108.7 no
P2 C34 C35 106.27(19) yes
P2 C34 C36 113.6(2) yes
C35 C34 C36 109.4(2) yes
P2 C34 C37 108.79(19) yes
C35 C34 C37 108.1(2) yes
C36 C34 C37 110.4(2) yes
C34 C35 H351 109.9 no
C34 C35 H352 111.2 no
H351 C35 H352 110.1 no
C34 C35 H353 108.1 no
H351 C35 H353 108.8 no
H352 C35 H353 108.6 no
C34 C36 H361 112.4 no
C34 C36 H362 111.4 no
H361 C36 H362 107.8 no
C34 C36 H363 110.0 no
H361 C36 H363 108.5 no
H362 C36 H363 106.5 no
C34 C37 H371 111.2 no
C34 C37 H372 110.1 no
H371 C37 H372 110.3 no
C34 C37 H373 107.9 no
H371 C37 H373 109.4 no
H372 C37 H373 107.8 no
N4 C38 C39 115.0(2) yes
N4 C38 C40 111.2(2) yes
C39 C38 C40 111.9(2) yes
N4 C38 H381 104.0 no
C39 C38 H381 108.2 no
C40 C38 H381 105.9 no
C38 C39 H391 109.0 no
C38 C39 H392 109.5 no
H391 C39 H392 108.5 no
C38 C39 H393 110.0 no
H391 C39 H393 109.3 no
H392 C39 H393 110.5 no
C38 C40 H401 109.9 no
C38 C40 H402 108.9 no
H401 C40 H402 108.4 no
C38 C40 H403 110.3 no
H401 C40 H403 110.1 no
H402 C40 H403 109.1 no
N4 C41 C42 112.1(2) yes
N4 C41 C43 113.7(2) yes
C42 C41 C43 111.8(2) yes
N4 C41 H411 105.1 no
C42 C41 H411 107.6 no
C43 C41 H411 105.9 no
C41 C42 H421 110.1 no
C41 C42 H422 109.5 no
H421 C42 H422 108.8 no
C41 C42 H423 111.3 no
H421 C42 H423 109.3 no
H422 C42 H423 107.7 no
C41 C43 H431 112.1 no
C41 C43 H432 109.2 no
H431 C43 H432 109.6 no
C41 C43 H433 108.1 no
H431 C43 H433 108.9 no
H432 C43 H433 108.8 no
O2 C44 H441 106.4 no
O2 C44 H442 108.8 no
H441 C44 H442 108.8 no
O2 C44 H443 111.1 no
H441 C44 H443 111.4 no
H442 C44 H443 110.3 no
N5 C45 C46 178.9(4) yes
C45 C46 H461 109.4 no
C45 C46 H462 109.6 no
H461 C46 H462 108.8 no
C45 C46 H463 109.2 no
H461 C46 H463 109.3 no
H462 C46 H463 110.5 no

loop_
_geom_bond_atom_site_label_1
_geom_bond_atom_site_label_2
_geom_bond_distance
_geom_bond_publ_flag
Pd1 Cl1 2.3582(7) yes
Pd1 Cl2 2.3901(7) yes
Pd1 P1 2.2013(7) yes
Pd1 C1 2.042(3) yes
Pd2 Cl3 2.3634(7) yes
Pd2 Cl4 2.3819(7) yes
Pd2 P2 2.2085(7) yes
Pd2 C23 2.031(3) yes
P1 N1 1.721(2) yes
P1 C8 1.867(3) yes
P1 C12 1.858(3) yes
P2 N3 1.728(2) yes
P2 C30 1.870(3) yes
P2 C34 1.862(3) yes
O1 C4 1.368(3) yes
O1 C22 1.418(4) yes
O2 C26 1.365(3) yes
O2 C44 1.427(4) yes
N1 C1 1.386(3) yes
N1 C7 1.452(3) yes
N2 C1 1.314(3) yes
N2 C16 1.505(3) yes
N2 C19 1.500(3) yes
N3 C23 1.394(3) yes
N3 C29 1.438(3) yes
N4 C23 1.317(4) yes
N4 C38 1.501(3) yes
N4 C41 1.504(3) yes
N5 C45 1.139(5) yes
C2 C3 1.384(4) yes
C2 C7 1.388(4) yes
C2 H21 0.926 no
C3 C4 1.389(4) yes
C3 H31 0.926 no
C4 C5 1.388(4) yes
C5 C6 1.386(4) yes
C5 H51 0.932 no
C6 C7 1.386(4) yes
C6 H61 0.931 no
C8 C9 1.542(4) yes
C8 C10 1.537(4) yes
C8 C11 1.534(4) yes
C9 H91 0.968 no
C9 H92 0.968 no
C9 H93 0.971 no
C10 H101 0.963 no
C10 H102 0.957 no
C10 H103 0.968 no
C11 H111 0.960 no
C11 H112 0.960 no
C11 H113 0.960 no
C12 C13 1.535(4) yes
C12 C14 1.528(4) yes
C12 C15 1.523(4) yes
C13 H131 0.947 no
C13 H132 0.969 no
C13 H133 0.951 no
C14 H141 0.963 no
C14 H142 0.959 no
C14 H143 0.958 no
C15 H151 0.958 no
C15 H152 0.961 no
C15 H153 0.962 no
C16 C17 1.521(4) yes
C16 C18 1.522(4) yes
C16 H161 0.970 no
C17 H171 0.951 no
C17 H172 0.963 no
C17 H173 0.955 no
C18 H181 0.964 no
C18 H182 0.964 no
C18 H183 0.968 no
C19 C20 1.520(4) yes
C19 C21 1.520(4) yes
C19 H191 0.967 no
C20 H201 0.956 no
C20 H202 0.961 no
C20 H203 0.957 no
C21 H211 0.966 no
C21 H212 0.967 no
C21 H213 0.955 no
C22 H221 0.953 no
C22 H222 0.954 no
C22 H223 0.954 no
C24 C25 1.376(4) yes
C24 C29 1.387(4) yes
C24 H241 0.945 no
C25 C26 1.392(4) yes
C25 H251 0.917 no
C26 C27 1.394(4) yes
C27 C28 1.391(4) yes
C27 H271 0.926 no
C28 C29 1.396(4) yes
C28 H281 0.940 no
C30 C31 1.530(4) yes
C30 C32 1.540(4) yes
C30 C33 1.543(4) yes
C31 H311 0.973 no
C31 H312 0.957 no
C31 H313 0.955 no
C32 H321 0.958 no
C32 H322 0.952 no
C32 H323 0.966 no
C33 H331 0.956 no
C33 H332 0.963 no
C33 H333 0.963 no
C34 C35 1.538(4) yes
C34 C36 1.524(4) yes
C34 C37 1.536(4) yes
C35 H351 0.955 no
C35 H352 0.964 no
C35 H353 0.967 no
C36 H361 0.958 no
C36 H362 0.958 no
C36 H363 0.966 no
C37 H371 0.955 no
C37 H372 0.964 no
C37 H373 0.962 no
C38 C39 1.528(4) yes
C38 C40 1.529(4) yes
C38 H381 0.973 no
C39 H391 0.968 no
C39 H392 0.955 no
C39 H393 0.957 no
C40 H401 0.962 no
C40 H402 0.946 no
C40 H403 0.953 no
C41 C42 1.528(4) yes
C41 C43 1.526(4) yes
C41 H411 0.977 no
C42 H421 0.962 no
C42 H422 0.962 no
C42 H423 0.967 no
C43 H431 0.953 no
C43 H432 0.955 no
C43 H433 0.971 no
C44 H441 0.962 no
C44 H442 0.965 no
C44 H443 0.969 no
C45 C46 1.453(5) yes
C46 H461 0.948 no
C46 H462 0.967 no
C46 H463 0.958 no

loop_
_geom_hbond_atom_site_label_D
_geom_hbond_atom_site_label_H
_geom_hbond_atom_site_label_A
_geom_hbond_angle_DHA
_geom_hbond_distance_DH
_geom_hbond_distance_HA
_geom_hbond_distance_DA
_geom_hbond_publ_flag
C16 H161 C6 159.67(18) 0.970 2.586 3.511(4) yes
C16 H161 C7 128.81(18) 0.970 2.295 3.000(4) yes
C38 H381 C24 160.74(18) 0.973 2.588 3.521(4) yes
C38 H381 C29 131.10(18) 0.973 2.239 2.971(4) yes
